data_2230513
loop_
_publ_author_name
'Jin, Zhu-Nian'
'Lin, Hong'

_publ_section_title
;
 Poly[diimidazole-\m~4~-oxalato-\m~2~-oxalato-dicopper(II)]
;
_journal_coeditor_code WM2473
_journal_issue 6
_journal_name_full 'Acta Crystallographica Section E'
_journal_page_first m680
_journal_paper_doi 10.1107/S1600536811015777
_journal_volume 67
_journal_year 2011
_chemical_formula_iupac '[Cu2 (C2 O4)2 (C3 H4 N2)2]'
_chemical_formula_moiety 'C10 H8 Cu2 N4 O8'
_chemical_formula_sum 'C10 H8 Cu2 N4 O8'
_chemical_formula_weight 439.28
_chemical_name_systematic
;
Poly[diimidazole-\m~4~-oxalato-\m~2~-oxalato-dicopper(II)]
;
_space_group_IT_number 14
_symmetry_cell_setting monoclinic
_symmetry_space_group_name_Hall '-P 2ybc'
_symmetry_space_group_name_H-M 'P 1 21/c 1'
_atom_sites_solution_hydrogens geom
_atom_sites_solution_primary direct
_atom_sites_solution_secondary difmap
_audit_creation_method SHELXL-97
_cell_angle_alpha 90.00
_cell_angle_beta 92.352(3)
_cell_angle_gamma 90.00
_cell_formula_units_Z 2
_cell_length_a 8.3367(4)
_cell_length_b 9.3131(5)
_cell_length_c 8.4838(5)
_cell_measurement_reflns_used 4365
_cell_measurement_temperature 296(2)
_cell_measurement_theta_max 27.63
_cell_measurement_theta_min 2.45
_cell_volume 658.13(6)
_computing_cell_refinement 'SAINT (Bruker, 2006)'
_computing_data_collection 'APEX2 (Bruker, 2006)'
_computing_data_reduction 'SAINT (Bruker, 2006)'
_computing_molecular_graphics 'DIAMOND (Brandenburg, 2006)'
_computing_publication_material 'SHELXTL (Sheldrick, 2008)'
_computing_structure_refinement 'SHELXL97 (Sheldrick, 2008)'
_computing_structure_solution 'SHELXS97 (Sheldrick, 2008)'
_diffrn_ambient_temperature 296(2)
_diffrn_measured_fraction_theta_full 0.991
_diffrn_measured_fraction_theta_max 0.991
_diffrn_measurement_device_type 'Bruker APEXII CCD'
_diffrn_measurement_method \w
_diffrn_radiation_monochromator graphite
_diffrn_radiation_source 'fine-focus sealed tube'
_diffrn_radiation_type MoK\a
_diffrn_radiation_wavelength 0.71073
_diffrn_reflns_av_R_equivalents 0.0275
_diffrn_reflns_av_sigmaI/netI 0.0162
_diffrn_reflns_limit_h_max 9
_diffrn_reflns_limit_h_min -10
_diffrn_reflns_limit_k_max 12
_diffrn_reflns_limit_k_min -12
_diffrn_reflns_limit_l_max 10
_diffrn_reflns_limit_l_min -11
_diffrn_reflns_number 10313
_diffrn_reflns_theta_full 27.63
_diffrn_reflns_theta_max 27.63
_diffrn_reflns_theta_min 2.45
_diffrn_standards_number 0
_exptl_absorpt_coefficient_mu 3.288
_exptl_absorpt_correction_T_max .821
_exptl_absorpt_correction_T_min .497
_exptl_absorpt_correction_type multi-scan
_exptl_absorpt_process_details '(SADABS; Sheldrick, 1996)'
_exptl_crystal_colour green
_exptl_crystal_density_diffrn 2.217
_exptl_crystal_density_method 'not measured'
_exptl_crystal_description block
_exptl_crystal_F_000 436
_exptl_crystal_size_max .28
_exptl_crystal_size_mid .18
_exptl_crystal_size_min .06
_refine_diff_density_max 0.487
_refine_diff_density_min -0.418
_refine_ls_extinction_method none
_refine_ls_goodness_of_fit_ref 1.091
_refine_ls_hydrogen_treatment constr
_refine_ls_matrix_type full
_refine_ls_number_parameters 109
_refine_ls_number_reflns 1511
_refine_ls_number_restraints 0
_refine_ls_restrained_S_all 1.091
_refine_ls_R_factor_gt 0.0222
_refine_ls_shift/su_max 0.001
_refine_ls_shift/su_mean 0.000
_refine_ls_structure_factor_coef Fsqd
_refine_ls_weighting_details 'calc w=1/[\s^2^(Fo^2^)+(0.0335P)^2^+0.3353P] where P=(Fo^2^+2Fc^2^)/3'
_refine_ls_weighting_scheme calc
_refine_ls_wR_factor_gt 0.0602
_refine_ls_wR_factor_ref 0.0623
_reflns_number_gt 1362
_reflns_number_total 1511
_reflns_threshold_expression I>2\s(I)
_cod_data_source_file wm2473.cif
_cod_data_source_block I
_cod_original_sg_symbol_H-M 'P 21/c'
_cod_database_code 2230513
_cod_database_fobs_code 2230513

loop_
_symmetry_equiv_pos_as_xyz
'x, y, z'
'-x, y+1/2, -z+1/2'
'-x, -y, -z'
'x, -y-1/2, z-1/2'

loop_
_atom_site_type_symbol
_atom_site_label
_atom_site_fract_x
_atom_site_fract_y
_atom_site_fract_z
_atom_site_U_iso_or_equiv
_atom_site_adp_type
_atom_site_calc_flag
_atom_site_refinement_flags
_atom_site_occupancy
_atom_site_symmetry_multiplicity
_atom_site_disorder_assembly
_atom_site_disorder_group
Cu Cu1 -0.87721(3) 0.23821(2) -0.10302(3) 0.02435(10) Uani d . 1 1 . .
O O1 -0.80090(16) 0.04677(14) -0.02324(17) 0.0263(3) Uani d . 1 1 . .
O O2 -0.90639(16) -0.15701(14) 0.06412(17) 0.0265(3) Uani d . 1 1 . .
O O3 -0.97708(18) 0.41685(14) -0.18398(16) 0.0277(3) Uani d . 1 1 . .
O O4 -0.91189(18) 0.37282(15) 0.12789(17) 0.0296(3) Uani d . 1 1 . .
N N1 -0.6552(2) 0.30160(19) -0.1281(2) 0.0294(4) Uani d . 1 1 . .
N N2 -0.3925(2) 0.2996(3) -0.1154(3) 0.0450(5) Uani d . 1 1 . .
H H2A -0.2956 0.2704 -0.0975 0.054 Uiso calc R 1 1 . .
C C1 -0.9154(2) -0.03131(19) 0.0114(2) 0.0214(4) Uani d . 1 1 . .
C C2 -1.0193(2) 0.51365(19) -0.0895(2) 0.0225(4) Uani d . 1 1 . .
C C3 -0.5993(3) 0.4276(3) -0.1902(3) 0.0411(5) Uani d . 1 1 . .
H H3A -0.6631 0.5019 -0.2305 0.049 Uiso calc R 1 1 . .
C C4 -0.4374(3) 0.4264(3) -0.1836(3) 0.0483(6) Uani d . 1 1 . .
H H4A -0.3699 0.4981 -0.2186 0.058 Uiso calc R 1 1 . .
C C5 -0.5252(3) 0.2292(2) -0.0814(3) 0.0400(6) Uani d . 1 1 . .
H H5A -0.5266 0.1404 -0.0313 0.048 Uiso calc R 1 1 . .

loop_
_atom_site_aniso_label
_atom_site_aniso_U_11
_atom_site_aniso_U_22
_atom_site_aniso_U_33
_atom_site_aniso_U_12
_atom_site_aniso_U_13
_atom_site_aniso_U_23
Cu1 0.02007(15) 0.01856(14) 0.03460(17) 0.00096(8) 0.00343(10) 0.00411(9)
O1 0.0212(7) 0.0228(6) 0.0351(8) -0.0002(5) 0.0017(6) 0.0042(6)
O2 0.0215(7) 0.0203(6) 0.0377(8) 0.0020(5) 0.0023(6) 0.0040(5)
O3 0.0356(8) 0.0206(6) 0.0269(7) 0.0042(5) 0.0015(6) 0.0004(5)
O4 0.0369(8) 0.0235(7) 0.0284(7) 0.0072(6) 0.0001(6) 0.0016(5)
N1 0.0244(8) 0.0261(8) 0.0379(10) -0.0009(7) 0.0034(7) 0.0014(7)
N2 0.0216(10) 0.0462(12) 0.0670(15) 0.0008(8) 0.0001(9) 0.0017(10)
C1 0.0204(9) 0.0217(8) 0.0222(9) 0.0022(7) 0.0013(7) -0.0013(7)
C2 0.0224(9) 0.0214(8) 0.0238(10) -0.0019(7) 0.0008(7) 0.0019(7)
C3 0.0339(12) 0.0401(12) 0.0490(14) -0.0052(10) -0.0025(10) 0.0143(10)
C4 0.0334(12) 0.0551(15) 0.0561(16) -0.0138(11) -0.0001(11) 0.0164(13)
C5 0.0272(12) 0.0303(11) 0.0624(16) 0.0021(8) 0.0015(11) 0.0043(10)

loop_
_atom_type_symbol
_atom_type_description
_atom_type_scat_dispersion_real
_atom_type_scat_dispersion_imag
_atom_type_scat_source
C C 0.0033 0.0016 'International Tables Vol C Tables 4.2.6.8 and 6.1.1.4'
H H 0.0000 0.0000 'International Tables Vol C Tables 4.2.6.8 and 6.1.1.4'
Cu Cu 0.3201 1.2651 'International Tables Vol C Tables 4.2.6.8 and 6.1.1.4'
N N 0.0061 0.0033 'International Tables Vol C Tables 4.2.6.8 and 6.1.1.4'
O O 0.0106 0.0060 'International Tables Vol C Tables 4.2.6.8 and 6.1.1.4'

loop_
_geom_angle_atom_site_label_1
_geom_angle_atom_site_label_2
_geom_angle_atom_site_label_3
_geom_angle_site_symmetry_1
_geom_angle_site_symmetry_3
_geom_angle
_geom_angle_publ_flag
N1 Cu1 O3 . . 95.45(7) ?
N1 Cu1 O2 . 3_355 174.07(6) ?
O3 Cu1 O2 . 3_355 90.33(6) ?
N1 Cu1 O1 . . 90.95(6) ?
O3 Cu1 O1 . . 173.43(6) ?
O2 Cu1 O1 3_355 . 83.31(5) ?
N1 Cu1 O4 . . 94.51(7) ?
O3 Cu1 O4 . . 77.05(5) ?
O2 Cu1 O4 3_355 . 85.50(6) ?
O1 Cu1 O4 . . 103.96(5) ?
O1 Cu1 O4 . 4_565 87.92(5) ?
O4 Cu1 O4 . 4_565 164.20(6) ?
O3 Cu1 O4 . 4_565 89.98(5) ?
N1 Cu1 O4 . 4_565 95.69(6) ?
C1 O1 Cu1 . . 111.35(12) ?
C1 O2 Cu1 . 3_355 111.80(12) ?
C2 O3 Cu1 . . 120.32(12) ?
C2 O4 Cu1 3_365 . 107.87(12) ?
C5 N1 C3 . . 105.23(19) ?
C5 N1 Cu1 . . 125.38(16) ?
C3 N1 Cu1 . . 129.37(16) ?
C5 N2 C4 . . 107.7(2) ?
C5 N2 H2A . . 126.2 ?
C4 N2 H2A . . 126.2 ?
O1 C1 O2 . . 126.46(17) ?
O1 C1 C1 . 3_355 117.3(2) ?
O2 C1 C1 . 3_355 116.2(2) ?
O4 C2 O3 3_365 . 125.35(17) ?
O4 C2 C2 3_365 3_365 118.0(2) ?
O3 C2 C2 . 3_365 116.7(2) ?
C4 C3 N1 . . 109.4(2) ?
C4 C3 H3A . . 125.3 ?
N1 C3 H3A . . 125.3 ?
C3 C4 N2 . . 106.4(2) ?
C3 C4 H4A . . 126.8 ?
N2 C4 H4A . . 126.8 ?
N1 C5 N2 . . 111.3(2) ?
N1 C5 H5A . . 124.4 ?
N2 C5 H5A . . 124.4 ?

loop_
_geom_bond_atom_site_label_1
_geom_bond_atom_site_label_2
_geom_bond_site_symmetry_2
_geom_bond_distance
_geom_bond_publ_flag
Cu1 N1 . 1.9624(18) y
Cu1 O3 . 1.9713(13) y
Cu1 O2 3_355 1.9960(14) y
Cu1 O1 . 2.0016(13) y
Cu1 O4 . 2.3536(14) y
Cu1 O4 4_565 2.5120(10) y
O1 C1 . 1.245(2) ?
O2 C1 . 1.254(2) ?
O2 Cu1 3_355 1.9960(14) ?
O3 C2 . 1.266(2) ?
O4 C2 3_365 1.240(2) ?
N1 C5 . 1.323(3) ?
N1 C3 . 1.375(3) ?
N2 C5 . 1.328(3) ?
N2 C4 . 1.361(3) ?
N2 H2A . 0.8600 ?
C1 C1 3_355 1.532(4) ?
C2 O4 3_365 1.240(2) ?
C2 C2 3_365 1.560(4) ?
C3 C4 . 1.348(3) ?
C3 H3A . 0.9300 ?
C4 H4A . 0.9300 ?
C5 H5A . 0.9300 ?

loop_
_geom_hbond_atom_site_label_D
_geom_hbond_atom_site_label_H
_geom_hbond_atom_site_label_A
_geom_hbond_site_symmetry_A
_geom_hbond_distance_DH
_geom_hbond_distance_HA
_geom_hbond_distance_DA
_geom_hbond_angle_DHA
N2 H2A O2 3_455 0.86 2.00 2.841(2) 167

loop_
_geom_torsion_atom_site_label_1
_geom_torsion_atom_site_label_2
_geom_torsion_atom_site_label_3
_geom_torsion_atom_site_label_4
_geom_torsion_site_symmetry_1
_geom_torsion_site_symmetry_2
_geom_torsion_site_symmetry_3
_geom_torsion_site_symmetry_4
_geom_torsion
_geom_torsion_publ_flag
N1 Cu1 O1 C1 . . . . 178.87(13) ?
O3 Cu1 O1 C1 . . . . -14.0(6) ?
O2 Cu1 O1 C1 3_355 . . . 0.34(13) ?
O4 Cu1 O1 C1 . . . . 83.99(13) ?
N1 Cu1 O3 C2 . . . . -96.29(15) ?
O2 Cu1 O3 C2 3_355 . . . 82.40(15) ?
O1 Cu1 O3 C2 . . . . 96.7(5) ?
O4 Cu1 O3 C2 . . . . -2.90(14) ?
N1 Cu1 O4 C2 . . . 3_365 97.23(13) ?
O3 Cu1 O4 C2 . . . 3_365 2.66(13) ?
O2 Cu1 O4 C2 3_355 . . 3_365 -88.72(13) ?
O1 Cu1 O4 C2 . . . 3_365 -170.67(12) ?
O3 Cu1 N1 C5 . . . . 174.7(2) ?
O2 Cu1 N1 C5 3_355 . . . 7.6(8) ?
O1 Cu1 N1 C5 . . . . -6.7(2) ?
O4 Cu1 N1 C5 . . . . 97.3(2) ?
O3 Cu1 N1 C3 . . . . -2.9(2) ?
O2 Cu1 N1 C3 3_355 . . . -170.1(6) ?
O1 Cu1 N1 C3 . . . . 175.6(2) ?
O4 Cu1 N1 C3 . . . . -80.3(2) ?
Cu1 O1 C1 O2 . . . . 179.88(16) ?
Cu1 O1 C1 C1 . . . 3_355 -0.4(3) ?
Cu1 O2 C1 O1 3_355 . . . 179.67(16) ?
Cu1 O2 C1 C1 3_355 . . 3_355 0.0(2) ?
Cu1 O3 C2 O4 . . . 3_365 -177.21(15) ?
Cu1 O3 C2 C2 . . . 3_365 2.8(3) ?
C5 N1 C3 C4 . . . . 1.7(3) ?
Cu1 N1 C3 C4 . . . . 179.68(18) ?
N1 C3 C4 N2 . . . . -0.6(3) ?
C5 N2 C4 C3 . . . . -0.7(3) ?
C3 N1 C5 N2 . . . . -2.1(3) ?
Cu1 N1 C5 N2 . . . . 179.75(17) ?
C4 N2 C5 N1 . . . . 1.8(3) ?
